data_4033323
loop_
_publ_author_name
'Jones, Jason W.'
'Price, Jr, Terry L'
'Huang, Feihe'
'Zakharov, Lev'
'Rheingold, Arnold L.'
'Slebodnick, Carla'
'Gibson, Harry W.'

_publ_section_title
;
 Pseudocryptand Hosts for Paraquats and Diquats.
;
_journal_issue 2
_journal_name_full 'The Journal of organic chemistry'
_journal_page_first 823
_journal_page_last 834
_journal_paper_doi 10.1021/acs.joc.7b02812
_journal_volume 83
_journal_year 2018
_chemical_formula_moiety 'C42 H50 N2 O14, C12 H12 N2, 2(F6 P), 2(C3 H6 O)'
_chemical_formula_sum 'C60 H74 F12 N4 O16 P2'
_chemical_formula_weight 1397.17
_space_group_crystal_system triclinic
_space_group_IT_number 2
_space_group_name_Hall '-P 1'
_space_group_name_H-M_alt 'P -1'
_symmetry_space_group_name_Hall '-P 1'
_symmetry_space_group_name_H-M 'P -1'
_atom_sites_solution_hydrogens geom
_audit_creation_date 2015-11-11
_audit_creation_method
;
Olex2 1.2
(compiled 2015.09.30 svn.r3233 for OlexSys, GUI svn.r5103)
;
_cell_angle_alpha 100.240(2)
_cell_angle_beta 110.402(3)
_cell_angle_gamma 92.464(3)
_cell_formula_units_Z 2
_cell_length_a 13.4306(4)
_cell_length_b 15.1390(5)
_cell_length_c 17.0352(4)
_cell_measurement_reflns_used 11626
_cell_measurement_temperature 100.00(10)
_cell_measurement_theta_max 74.5870
_cell_measurement_theta_min 3.4770
_cell_volume 3173.95(18)
_computing_cell_refinement 'CrysAlisPro 1.171.38.41 (Rigaku OD, 2015)'
_computing_data_collection 'CrysAlisPro 1.171.38.41 (Rigaku OD, 2015)'
_computing_data_reduction 'CrysAlisPro 1.171.38.41 (Rigaku OD, 2015)'
_computing_molecular_graphics 'Olex2 (Dolomanov et al., 2009)'
_computing_publication_material 'Olex2 (Dolomanov et al., 2009)'
_computing_structure_refinement 'ShelXL (Sheldrick, 2015)'
_computing_structure_solution 'ShelXT (Sheldrick, 2015)'
_diffrn_ambient_environment N~2~
_diffrn_ambient_temperature 100.00(10)
_diffrn_detector 'CCD plate'
_diffrn_detector_area_resol_mean 4.1587
_diffrn_detector_type Onyx
_diffrn_measured_fraction_theta_full 0.996
_diffrn_measured_fraction_theta_max 0.980
_diffrn_measurement_details
;
List of Runs (angles in degrees, time in seconds):

  # Type    Start    End  Width  t~exp~   \w     \q     \k     \f   Frames
--------------------------------------------------------------------------
  1  \w   -118.00 -73.00   1.00    2.50    --  -41.94-125.00  90.00   45
  2  \w     12.00 117.00   1.00    2.50    --   41.94  37.00  60.00  105
  3  \w      2.00  98.00   1.00    2.50    --   41.94-125.00-180.00   96
  4  \w     15.00 115.00   1.00    2.50    --   41.94  57.00 -60.00  100
  5  \w     22.00 109.00   1.00   12.50    --  107.00 -94.00 -90.00   87
  6  \w     22.00 109.00   1.00   12.50    --  107.00 -94.00-120.00   87
  7  \w     33.00  77.00   1.00   12.50    --  107.00 -45.00 120.00   44
  8  \w     33.00 136.00   1.00   12.50    --  107.00 -61.00  90.00  103
  9  \w     59.00 178.00   1.00   12.50    --  107.00  15.00-150.00  119
 10  \w     27.00  86.00   1.00   12.50    --  107.00-111.00 120.00   59
 11  \w     59.00 178.00   1.00   12.50    --  107.00  15.00 150.00  119
 12  \w     27.00 115.00   1.00   12.50    --  107.00-111.00-150.00   88
 13  \w     27.00 106.00   1.00   12.50    --  107.00-111.00   0.00   79
 14  \w     27.00 115.00   1.00   12.50    --  107.00-111.00 -60.00   88
 15  \w     32.00  58.00   1.00   12.50    --  107.00 -30.00 -60.00   26
 16  \w     29.00  68.00   1.00   12.50    --  107.00 -94.00  60.00   39
 17  \w     71.00  84.00   1.00   12.50    --  107.00 -94.00  60.00   13
 18  \w     32.00  68.00   1.00   12.50    --  107.00 -30.00-120.00   36
 19  \w     28.00  92.00   1.00   12.50    --  107.00-111.00  60.00   64
 20  \w     72.00 135.00   1.00   12.50    --  107.00  15.00 -60.00   63
 21  \w     22.00  77.00   1.00   12.50    --  107.00 -94.00 -30.00   55
 22  \w     28.00  78.00   1.00   12.50    --  107.00 -77.00  60.00   50
 23  \w     79.00 136.00   1.00   12.50    --  107.00 179.00  90.00   57
 24  \w     39.00  74.00   1.00   12.50    --  107.00 -45.00  90.00   35
 25  \w     45.00  71.00   1.00   12.50    --  107.00 -94.00 -60.00   26
 26  \w     72.00  98.00   1.00   12.50    --  107.00 -94.00 -60.00   26
 27  \w     38.00  64.00   1.00   12.50    --  107.00 179.00  90.00   26
;
_diffrn_measurement_device 'four-circle diffractometer'
_diffrn_measurement_device_type 'Xcalibur, Onyx, Nova'
_diffrn_measurement_method '\w scans'
_diffrn_orient_matrix_type 'CrysAlisPro convention (1999,Acta A55,543-557)'
_diffrn_orient_matrix_UB_11 0.1110299000
_diffrn_orient_matrix_UB_12 -0.0327514000
_diffrn_orient_matrix_UB_13 0.0349147000
_diffrn_orient_matrix_UB_21 0.0521776000
_diffrn_orient_matrix_UB_22 0.0986809000
_diffrn_orient_matrix_UB_23 0.0287394000
_diffrn_orient_matrix_UB_31 -0.0111304000
_diffrn_orient_matrix_UB_32 0.0047947000
_diffrn_orient_matrix_UB_33 0.0876163000
_diffrn_radiation_monochromator mirror
_diffrn_radiation_probe x-ray
_diffrn_radiation_type CuK\a
_diffrn_radiation_wavelength 1.54184
_diffrn_reflns_av_R_equivalents 0.0472
_diffrn_reflns_av_unetI/netI 0.0463
_diffrn_reflns_Laue_measured_fraction_full 0.996
_diffrn_reflns_Laue_measured_fraction_max 0.980
_diffrn_reflns_limit_h_max 16
_diffrn_reflns_limit_h_min -16
_diffrn_reflns_limit_k_max 18
_diffrn_reflns_limit_k_min -18
_diffrn_reflns_limit_l_max 21
_diffrn_reflns_limit_l_min -13
_diffrn_reflns_number 36146
_diffrn_reflns_point_group_measured_fraction_full 0.996
_diffrn_reflns_point_group_measured_fraction_max 0.980
_diffrn_reflns_theta_full 67.000
_diffrn_reflns_theta_max 74.990
_diffrn_reflns_theta_min 2.986
_diffrn_source 'micro-focus sealed X-ray tube'
_diffrn_source_type 'Nova (Cu) X-ray Source'
_exptl_absorpt_coefficient_mu 1.559
_exptl_absorpt_correction_T_max 0.966
_exptl_absorpt_correction_T_min 0.651
_exptl_absorpt_correction_type gaussian
_exptl_absorpt_process_details
;
CrysAlisPro 1.171.38.41 (Rigaku Oxford Diffraction, 2015)
Numerical absorption correction based on gaussian integration over
            a multifaceted crystal model
Empirical absorption correction using spherical harmonics,
 implemented in SCALE3 ABSPACK scaling algorithm.
;
_exptl_crystal_colour orange
_exptl_crystal_colour_primary orange
_exptl_crystal_density_diffrn 1.462
_exptl_crystal_description plate
_exptl_crystal_F_000 1456
_exptl_crystal_recrystallization_method 'Crystallized from acetone/pentane'
_exptl_crystal_size_max 0.488
_exptl_crystal_size_mid 0.247
_exptl_crystal_size_min 0.022
_refine_diff_density_max 1.822
_refine_diff_density_min -0.981
_refine_diff_density_rms 0.106
_refine_ls_extinction_method none
_refine_ls_goodness_of_fit_ref 1.480
_refine_ls_hydrogen_treatment constr
_refine_ls_matrix_type full
_refine_ls_number_parameters 1016
_refine_ls_number_reflns 12786
_refine_ls_number_restraints 261
_refine_ls_restrained_S_all 1.521
_refine_ls_R_factor_all 0.1377
_refine_ls_R_factor_gt 0.1165
_refine_ls_shift/su_max 0.000
_refine_ls_shift/su_mean 0.000
_refine_ls_structure_factor_coef Fsqd
_refine_ls_weighting_details 'w=1/[\s^2^(Fo^2^)+(0.2000P)^2^] where P=(Fo^2^+2Fc^2^)/3'
_refine_ls_weighting_scheme calc
_refine_ls_wR_factor_gt 0.3404
_refine_ls_wR_factor_ref 0.3822
_reflns_Friedel_coverage 0.000
_reflns_number_gt 9406
_reflns_number_total 12786
_reflns_threshold_expression 'I > 2\s(I)'
_cod_data_source_file jo7b02812_si_005.cif
_cod_data_source_block cs2219
_cod_depositor_comments 'Adding full bibliography for 4033323--4033325.cif.'
_cod_original_cell_volume 3173.95(17)
_cod_database_code 4033323
_chemical_oxdiff_formula 'C60 H74 F12 N4 O16 P2'
_chemical_oxdiff_usercomment 'Terry Price/Gibson (S11P1 with DQ PF6, vial C)'
_shelx_space_group_comment
;
The symmetry employed for this shelxl refinement is uniquely defined
by the following loop, which should always be used as a source of
symmetry information in preference to the above space-group names.
They are only intended as comments.
;
_reflns_odcompleteness_completeness 99.59
_reflns_odcompleteness_iscentric 1
_reflns_odcompleteness_theta 66.97
_olex2_refinement_description
;
1. Fixed Uiso
 At 1.2 times of:
  All C(H) groups, All C(H,H) groups, All C(H,H,H,H) groups
 At 1.5 times of:
  All C(H,H,H) groups
2. Rigid body (RIGU) restrains
 P1, F1, F2, F3, F4, F5, F6
 with sigma for 1-2 distances of 0.004 and sigma for 1-3 distances of 0.004
 P2A, F8A, F9A, F10A, F11A, F12A, P2B, F8B, F9B, F10B, F11B, F12B
 with sigma for 1-2 distances of 0.004 and sigma for 1-3 distances of 0.004
 C15A, C16A, C15B, C16B
 with sigma for 1-2 distances of 0.004 and sigma for 1-3 distances of 0.004
 O7A, O8A, O9A, O7B, O8B, O9B, C21A, C22A, C23A, C24A, C25A, C26A, C27A, C21B,
 C22B, C23B, C24B, C25B, C26B, C27B
 with sigma for 1-2 distances of 0.004 and sigma for 1-3 distances of 0.004
3. Others
 Sof(P2B)=Sof(F8B)=Sof(F9B)=Sof(F10B)=Sof(F11B)=Sof(F12B)=1-FVAR(1)
 Sof(P2A)=Sof(F8A)=Sof(F9A)=Sof(F10A)=Sof(F11A)=Sof(F12A)=FVAR(1)
 Sof(C15B)=Sof(H15C)=Sof(H15D)=Sof(C16B)=Sof(H16C)=Sof(H16D)=1-FVAR(2)
 Sof(C15A)=Sof(H15A)=Sof(H15B)=Sof(C16A)=Sof(H16A)=Sof(H16B)=FVAR(2)
 Sof(O7B)=Sof(O8B)=Sof(O9B)=Sof(C21B)=Sof(H21C)=Sof(H21D)=Sof(C22B)=Sof(H22C)=
 Sof(H22D)=Sof(C23B)=Sof(H23C)=Sof(H23D)=Sof(C24B)=Sof(H24C)=Sof(H24D)=
 Sof(C25B)=Sof(H25C)=Sof(H25D)=Sof(C26B)=Sof(H26C)=Sof(H26D)=Sof(C27B)=
 Sof(H27C)=Sof(H27D)=Sof(H28C)=Sof(H28D)=1-FVAR(3)
 Sof(O7A)=Sof(O8A)=Sof(O9A)=Sof(C21A)=Sof(H21A)=Sof(H21B)=Sof(C22A)=Sof(H22A)=
 Sof(H22B)=Sof(C23A)=Sof(H23A)=Sof(H23B)=Sof(C24A)=Sof(H24A)=Sof(H24B)=
 Sof(C25A)=Sof(H25A)=Sof(H25B)=Sof(C26A)=Sof(H26A)=Sof(H26B)=Sof(C27A)=
 Sof(H27A)=Sof(H27B)=Sof(H28A)=Sof(H28B)=FVAR(3)
4.a Secondary CH2 refined with riding coordinates:
 C13(H13A,H13B), C14(H14A,H14B), C15A(H15A,H15B), C16A(H16A,H16B), C15B(H15C,
 H15D), C16B(H16C,H16D), C17(H17A,H17B), C18(H18A,H18B), C19(H19A,H19B),
 C20(H20A,H20B), C21A(H21A,H21B), C22A(H22A,H22B), C23A(H23A,H23B), C24A(H24A,
 H24B), C25A(H25A,H25B), C26A(H26A,H26B), C27A(H27A,H27B), C21B(H21C,H21D),
 C22B(H22C,H22D), C23B(H23C,H23D), C24B(H24C,H24D), C25B(H25C,H25D), C26B(H26C,
 H26D), C27B(H27C,H27D), C28(H28A,H28B), C28(H28C,H28D), C29(H29A,H29B),
 C36(H36A,H36B), C53(H53A,H53B), C54(H54A,H54B)
4.b Aromatic/amide H refined with riding coordinates:
 C3(H3), C5(H5), C6(H6), C9(H9), C11(H11), C12(H12), C32(H32), C33(H33),
 C34(H34), C35(H35), C39(H39), C40(H40), C41(H41), C42(H42), C43(H43), C44(H44),
  C45(H45), C46(H46), C49(H49), C50(H50), C51(H51), C52(H52)
4.c Idealised Me refined as rotating group:
 C58(H58A,H58B,H58C), C60(H60A,H60B,H60C), C55(H55A,H55B,H55C), C57(H57A,H57B,
 H57C)
;
_shelx_shelxl_version_number 2014/7
_olex2_date_sample_data_collection 2015-08-13
_olex2_date_sample_submission 2015-08-11
_olex2_exptl_crystal_mounting_method 'Mounted on nylon loop with Krytox'
_olex2_submission_original_sample_id 'S11P1 + DQPF6 (vial C)'
_olex2_submission_special_instructions 'No special instructions were received'
_oxdiff_exptl_absorpt_empirical_details
;
Empirical correction (ABSPACK) includes:
- Absorption correction using spherical harmonics
- Frame scaling
;
_oxdiff_exptl_absorpt_empirical_full_max 2.232
_oxdiff_exptl_absorpt_empirical_full_min 0.463

loop_
_space_group_symop_operation_xyz
'x, y, z'
'-x, -y, -z'

loop_
_atom_site_label
_atom_site_type_symbol
_atom_site_fract_x
_atom_site_fract_y
_atom_site_fract_z
_atom_site_U_iso_or_equiv
_atom_site_adp_type
_atom_site_occupancy
_atom_site_site_symmetry_order
_atom_site_calc_flag
_atom_site_refinement_flags_posn
_atom_site_refinement_flags_adp
_atom_site_refinement_flags_occupancy
_atom_site_disorder_assembly
_atom_site_disorder_group
O1 O 0.6830(2) 0.47914(17) 0.42805(15) 0.0536(6) Uani 1 1 d . . . . .
O2 O 0.8646(3) 0.4921(5) 0.3813(2) 0.1046(18) Uani 1 1 d . . . . .
O3 O 0.9911(3) 0.4247(3) 0.2783(4) 0.0992(14) Uani 1 1 d . . . . .
O4 O 0.8911(3) 0.3278(3) 0.1132(3) 0.0798(10) Uani 1 1 d . . . . .
O5 O 0.7295(2) 0.17672(19) 0.0771(2) 0.0604(7) Uani 1 1 d . . . . .
O6 O 0.6635(3) 0.37978(18) 0.53253(15) 0.0593(7) Uani 1 1 d . . . . .
O7A O 0.7917(7) 0.2571(6) 0.6062(5) 0.0625(19) Uani 0.493(11) 1 d . U P A 1
O8A O 0.9374(5) 0.2055(6) 0.5285(4) 0.063(2) Uani 0.493(11) 1 d . U P A 1
O9A O 0.8352(9) 0.0903(7) 0.3597(6) 0.051(2) Uani 0.493(11) 1 d . U P A 1
O7B O 0.8316(9) 0.2710(5) 0.5917(4) 0.070(2) Uani 0.507(11) 1 d . U P A 2
O8B O 0.9261(5) 0.1403(6) 0.5093(5) 0.069(2) Uani 0.507(11) 1 d . U P A 2
O9B O 0.8229(7) 0.0612(7) 0.3308(8) 0.049(2) Uani 0.507(11) 1 d . U P A 2
O10 O 0.6869(2) 0.07702(19) 0.1743(2) 0.0586(7) Uani 1 1 d . . . . .
O11 O 0.2175(3) 0.2805(2) 0.32628(17) 0.0650(8) Uani 1 1 d . . . . .
O12 O 0.0782(3) 0.2652(2) 0.36970(19) 0.0631(7) Uani 1 1 d . . . . .
O13 O 0.2215(2) 0.12130(18) -0.01893(16) 0.0527(6) Uani 1 1 d . . . . .
O14 O 0.2816(2) 0.23380(17) 0.09770(16) 0.0507(5) Uani 1 1 d . . . . .
N1 N 0.0844(3) 0.0865(3) 0.1116(2) 0.0593(8) Uani 1 1 d . . . . .
N2 N -0.0261(4) 0.2547(4) -0.1415(3) 0.0900(14) Uani 1 1 d . . . . .
C1 C 0.5804(3) 0.4479(2) 0.4158(2) 0.0533(8) Uani 1 1 d . . . . .
C2 C 0.5695(4) 0.3947(2) 0.4732(2) 0.0556(9) Uani 1 1 d . . . . .
C3 C 0.4680(4) 0.3630(3) 0.4669(2) 0.0612(10) Uani 1 1 d . . . . .
H3 H 0.4604 0.3280 0.5060 0.073 Uiso 1 1 calc R . . . .
C4 C 0.3772(4) 0.3817(3) 0.4044(2) 0.0623(10) Uani 1 1 d . . . . .
C5 C 0.3881(4) 0.4319(3) 0.3464(2) 0.0634(10) Uani 1 1 d . . . . .
H5 H 0.3265 0.4440 0.3028 0.076 Uiso 1 1 calc R . . . .
C6 C 0.4896(4) 0.4645(3) 0.3523(2) 0.0572(9) Uani 1 1 d . . . . .
H6 H 0.4967 0.4986 0.3124 0.069 Uiso 1 1 calc R . . . .
C7 C 0.6234(3) 0.1508(2) 0.0586(3) 0.0536(8) Uani 1 1 d . . . . .
C8 C 0.6004(3) 0.0990(2) 0.1131(2) 0.0509(8) Uani 1 1 d . . . . .
C9 C 0.4956(3) 0.0736(2) 0.1020(2) 0.0491(7) Uani 1 1 d . . . . .
H9 H 0.4807 0.0391 0.1389 0.059 Uiso 1 1 calc R . . . .
C10 C 0.4117(3) 0.0981(2) 0.0376(2) 0.0508(8) Uani 1 1 d . . . . .
C11 C 0.4337(3) 0.1470(2) -0.0168(3) 0.0552(8) Uani 1 1 d . . . . .
H11 H 0.3765 0.1625 -0.0618 0.066 Uiso 1 1 calc R . . . .
C12 C 0.5392(4) 0.1739(2) -0.0061(3) 0.0552(9) Uani 1 1 d . . . . .
H12 H 0.5533 0.2082 -0.0435 0.066 Uiso 1 1 calc R . . . .
C13 C 0.6947(4) 0.5383(3) 0.3738(2) 0.0619(10) Uani 1 1 d . . . . .
H13A H 0.6567 0.5919 0.3811 0.074 Uiso 1 1 calc R . . . .
H13B H 0.6637 0.5065 0.3131 0.074 Uiso 1 1 calc R . . . .
C14 C 0.8111(5) 0.5667(5) 0.3979(3) 0.091(2) Uani 1 1 d . . . . .
H14A H 0.8205 0.6120 0.3650 0.109 Uiso 1 1 calc R . . . .
H14B H 0.8424 0.5952 0.4596 0.109 Uiso 1 1 calc R . . . .
C15A C 0.9646(7) 0.5497(7) 0.3870(6) 0.068(3) Uani 0.507(16) 1 d . U P B 1
H15A H 0.9487 0.5860 0.3421 0.082 Uiso 0.507(16) 1 calc R . P B 1
H15B H 0.9995 0.5898 0.4440 0.082 Uiso 0.507(16) 1 calc R . P B 1
C16A C 1.0276(9) 0.4770(8) 0.3723(8) 0.076(3) Uani 0.507(16) 1 d . U P B 1
H16A H 1.0246 0.4337 0.4089 0.091 Uiso 0.507(16) 1 calc R . P B 1
H16B H 1.1031 0.5028 0.3906 0.091 Uiso 0.507(16) 1 calc R . P B 1
C15B C 0.9813(7) 0.4870(7) 0.4034(7) 0.067(3) Uani 0.493(16) 1 d . U P B 2
H15C H 0.9987 0.4258 0.4124 0.080 Uiso 0.493(16) 1 calc R . P B 2
H15D H 1.0223 0.5313 0.4566 0.080 Uiso 0.493(16) 1 calc R . P B 2
C16B C 1.0097(8) 0.5081(7) 0.3284(9) 0.080(4) Uani 0.493(16) 1 d . U P B 2
H16C H 0.9628 0.5502 0.2991 0.096 Uiso 0.493(16) 1 calc R . P B 2
H16D H 1.0854 0.5336 0.3472 0.096 Uiso 0.493(16) 1 calc R . P B 2
C17 C 1.0096(5) 0.4523(4) 0.2102(7) 0.109(3) Uani 1 1 d . . . . .
H17A H 1.0826 0.4843 0.2300 0.131 Uiso 1 1 calc R . . . .
H17B H 0.9577 0.4942 0.1868 0.131 Uiso 1 1 calc R . . . .
C18 C 0.9977(5) 0.3720(4) 0.1438(5) 0.0915(19) Uani 1 1 d . . . . .
H18A H 1.0135 0.3899 0.0959 0.110 Uiso 1 1 calc R . . . .
H18B H 1.0491 0.3300 0.1677 0.110 Uiso 1 1 calc R . . . .
C19 C 0.8700(5) 0.2515(4) 0.0477(4) 0.0775(14) Uani 1 1 d . . . . .
H19A H 0.9123 0.2034 0.0698 0.093 Uiso 1 1 calc R . . . .
H19B H 0.8904 0.2668 0.0008 0.093 Uiso 1 1 calc R . . . .
C20 C 0.7530(4) 0.2189(3) 0.0147(3) 0.0666(11) Uani 1 1 d . . . . .
H20A H 0.7106 0.2704 0.0044 0.080 Uiso 1 1 calc R . . . .
H20B H 0.7335 0.1748 -0.0402 0.080 Uiso 1 1 calc R . . . .
C21A C 0.6452(17) 0.3399(14) 0.5961(14) 0.070(5) Uani 0.493(11) 1 d . U P A 1
H21A H 0.6130 0.3810 0.6301 0.084 Uiso 0.493(11) 1 calc R . P A 1
H21B H 0.5982 0.2821 0.5705 0.084 Uiso 0.493(11) 1 calc R . P A 1
C22A C 0.7494(16) 0.3261(13) 0.6464(14) 0.080(5) Uani 0.493(11) 1 d . U P A 1
H22A H 0.7971 0.3830 0.6612 0.095 Uiso 0.493(11) 1 calc R . P A 1
H22B H 0.7482 0.3115 0.7004 0.095 Uiso 0.493(11) 1 calc R . P A 1
C23A C 0.8983(10) 0.2402(9) 0.6528(7) 0.062(3) Uani 0.493(11) 1 d . U P A 1
H23A H 0.9006 0.2205 0.7058 0.074 Uiso 0.493(11) 1 calc R . P A 1
H23B H 0.9478 0.2964 0.6693 0.074 Uiso 0.493(11) 1 calc R . P A 1
C24A C 0.9319(8) 0.1702(8) 0.5998(6) 0.067(2) Uani 0.493(11) 1 d . U P A 1
H24A H 1.0027 0.1541 0.6333 0.080 Uiso 0.493(11) 1 calc R . P A 1
H24B H 0.8797 0.1153 0.5795 0.080 Uiso 0.493(11) 1 calc R . P A 1
C25A C 0.9926(9) 0.1560(10) 0.4824(7) 0.065(3) Uani 0.493(11) 1 d . U P A 1
H25A H 1.0594 0.1410 0.5232 0.078 Uiso 0.493(11) 1 calc R . P A 1
H25B H 1.0125 0.1942 0.4474 0.078 Uiso 0.493(11) 1 calc R . P A 1
C26A C 0.9295(12) 0.0713(10) 0.4253(8) 0.065(3) Uani 0.493(11) 1 d . U P A 1
H26A H 0.9743 0.0371 0.3982 0.078 Uiso 0.493(11) 1 calc R . P A 1
H26B H 0.9078 0.0333 0.4596 0.078 Uiso 0.493(11) 1 calc R . P A 1
C27A C 0.7788(12) 0.0091(11) 0.3002(9) 0.049(3) Uani 0.493(11) 1 d . U P A 1
H27A H 0.7653 -0.0349 0.3329 0.059 Uiso 0.493(11) 1 calc R . P A 1
H27B H 0.8259 -0.0169 0.2707 0.059 Uiso 0.493(11) 1 calc R . P A 1
C21B C 0.6626(14) 0.3218(12) 0.5927(7) 0.062(3) Uani 0.507(11) 1 d . U P A 2
H21C H 0.6247 0.2616 0.5602 0.075 Uiso 0.507(11) 1 calc R . P A 2
H21D H 0.6230 0.3484 0.6287 0.075 Uiso 0.507(11) 1 calc R . P A 2
C22B C 0.7725(12) 0.3112(8) 0.6486(7) 0.064(3) Uani 0.507(11) 1 d . U P A 2
H22C H 0.7695 0.2707 0.6877 0.076 Uiso 0.507(11) 1 calc R . P A 2
H22D H 0.8101 0.3706 0.6836 0.076 Uiso 0.507(11) 1 calc R . P A 2
C23B C 0.9302(13) 0.2342(11) 0.6347(10) 0.083(3) Uani 0.507(11) 1 d . U P A 2
H23C H 0.9755 0.2795 0.6857 0.099 Uiso 0.507(11) 1 calc R . P A 2
H23D H 0.9126 0.1799 0.6542 0.099 Uiso 0.507(11) 1 calc R . P A 2
C24B C 0.9889(10) 0.2106(8) 0.5788(8) 0.084(3) Uani 0.507(11) 1 d . U P A 2
H24C H 1.0045 0.2640 0.5571 0.100 Uiso 0.507(11) 1 calc R . P A 2
H24D H 1.0577 0.1900 0.6107 0.100 Uiso 0.507(11) 1 calc R . P A 2
C25B C 0.9791(9) 0.1130(11) 0.4560(10) 0.071(3) Uani 0.507(11) 1 d . U P A 2
H25C H 1.0499 0.0965 0.4889 0.085 Uiso 0.507(11) 1 calc R . P A 2
H25D H 0.9903 0.1627 0.4282 0.085 Uiso 0.507(11) 1 calc R . P A 2
C26B C 0.9152(8) 0.0338(9) 0.3900(9) 0.067(3) Uani 0.507(11) 1 d . U P A 2
H26C H 0.9594 0.0052 0.3590 0.080 Uiso 0.507(11) 1 calc R . P A 2
H26D H 0.8926 -0.0112 0.4179 0.080 Uiso 0.507(11) 1 calc R . P A 2
C27B C 0.7565(11) -0.0154(8) 0.2681(10) 0.053(3) Uani 0.507(11) 1 d . U P A 2
H27C H 0.7910 -0.0402 0.2275 0.064 Uiso 0.507(11) 1 calc R . P A 2
H27D H 0.7416 -0.0638 0.2961 0.064 Uiso 0.507(11) 1 calc R . P A 2
C28 C 0.6646(4) 0.0197(3) 0.2272(3) 0.0658(11) Uani 1 1 d . . . . .
H28A H 0.6294 -0.0403 0.1919 0.079 Uiso 0.493(11) 1 calc R . P A 1
H28B H 0.6163 0.0472 0.2548 0.079 Uiso 0.493(11) 1 calc R . P A 1
H28C H 0.6394 0.0553 0.2699 0.079 Uiso 0.507(11) 1 calc R . P A 2
H28D H 0.6078 -0.0298 0.1913 0.079 Uiso 0.507(11) 1 calc R . P A 2
C29 C 0.2692(5) 0.3506(4) 0.4031(3) 0.0737(12) Uani 1 1 d . . . . .
H29A H 0.2765 0.3263 0.4548 0.088 Uiso 1 1 calc R . . . .
H29B H 0.2258 0.4019 0.4024 0.088 Uiso 1 1 calc R . . . .
C30 C 0.1227(4) 0.2428(3) 0.3199(2) 0.0561(8) Uani 1 1 d . . . . .
C31 C 0.0770(3) 0.1687(3) 0.2427(2) 0.0522(8) Uani 1 1 d . . . . .
C32 C 0.1256(3) 0.1494(3) 0.1821(3) 0.0573(8) Uani 1 1 d . . . . .
H32 H 0.1917 0.1833 0.1922 0.069 Uiso 1 1 calc R . . . .
C33 C -0.0079(3) 0.0395(3) 0.0996(3) 0.0592(9) Uani 1 1 d . . . . .
H33 H -0.0387 -0.0060 0.0491 0.071 Uiso 1 1 calc R . . . .
C34 C -0.0614(3) 0.0529(3) 0.1559(3) 0.0594(9) Uani 1 1 d . . . . .
H34 H -0.1263 0.0167 0.1449 0.071 Uiso 1 1 calc R . . . .
C35 C -0.0188(3) 0.1198(3) 0.2285(2) 0.0533(8) Uani 1 1 d . . . . .
H35 H -0.0546 0.1320 0.2679 0.064 Uiso 1 1 calc R . . . .
C36 C 0.2984(3) 0.0661(2) 0.0273(3) 0.0546(8) Uani 1 1 d . . . . .
H36A H 0.2798 0.0025 -0.0041 0.066 Uiso 1 1 calc R . . . .
H36B H 0.2942 0.0687 0.0845 0.066 Uiso 1 1 calc R . . . .
C37 C 0.2214(3) 0.2033(2) 0.0255(2) 0.0471(7) Uani 1 1 d . . . . .
C38 C 0.1385(3) 0.2541(3) -0.0255(2) 0.0545(8) Uani 1 1 d . . . . .
C39 C 0.0520(4) 0.2120(4) -0.0969(3) 0.0716(11) Uani 1 1 d . . . . .
H39 H 0.0481 0.1484 -0.1153 0.086 Uiso 1 1 calc R . . . .
C40 C -0.0165(6) 0.3428(5) -0.1165(4) 0.0923(18) Uani 1 1 d . . . . .
H40 H -0.0706 0.3748 -0.1483 0.111 Uiso 1 1 calc R . . . .
C41 C 0.0654(6) 0.3909(4) -0.0486(4) 0.0918(18) Uani 1 1 d . . . . .
H41 H 0.0684 0.4548 -0.0339 0.110 Uiso 1 1 calc R . . . .
C42 C 0.1456(5) 0.3459(3) -0.0001(3) 0.0684(11) Uani 1 1 d . . . . .
H42 H 0.2032 0.3779 0.0489 0.082 Uiso 1 1 calc R . . . .
N3 N 0.6659(3) 0.2307(2) 0.36637(19) 0.0564(8) Uani 1 1 d . . . . .
N4 N 0.7077(2) 0.3166(2) 0.24648(19) 0.0494(6) Uani 1 1 d . . . . .
C43 C 0.6516(4) 0.1767(3) 0.4177(2) 0.0707(12) Uani 1 1 d . . . . .
H43 H 0.7111 0.1663 0.4641 0.085 Uiso 1 1 calc R . . . .
C44 C 0.5499(5) 0.1364(3) 0.4028(3) 0.0749(13) Uani 1 1 d . . . . .
H44 H 0.5395 0.0983 0.4386 0.090 Uiso 1 1 calc R . . . .
C45 C 0.4647(4) 0.1523(3) 0.3357(3) 0.0652(10) Uani 1 1 d . . . . .
H45 H 0.3945 0.1272 0.3265 0.078 Uiso 1 1 calc R . . . .
C46 C 0.4808(3) 0.2049(3) 0.2811(2) 0.0536(8) Uani 1 1 d . . . . .
H46 H 0.4225 0.2140 0.2332 0.064 Uiso 1 1 calc R . . . .
C47 C 0.5832(3) 0.2441(2) 0.2977(2) 0.0489(7) Uani 1 1 d . . . . .
C48 C 0.6042(3) 0.3006(2) 0.2415(2) 0.0475(7) Uani 1 1 d . . . . .
C49 C 0.5252(3) 0.3359(3) 0.1839(2) 0.0528(8) Uani 1 1 d . . . . .
H49 H 0.4536 0.3279 0.1815 0.063 Uiso 1 1 calc R . . . .
C50 C 0.5498(4) 0.3832(3) 0.1293(2) 0.0596(9) Uani 1 1 d . . . . .
H50 H 0.4946 0.4055 0.0878 0.072 Uiso 1 1 calc R . . . .
C51 C 0.6538(4) 0.3979(3) 0.1352(3) 0.0621(10) Uani 1 1 d . . . . .
H51 H 0.6716 0.4308 0.0985 0.075 Uiso 1 1 calc R . . . .
C52 C 0.7323(4) 0.3640(3) 0.1955(3) 0.0579(9) Uani 1 1 d . . . . .
H52 H 0.8048 0.3746 0.2008 0.069 Uiso 1 1 calc R . . . .
C53 C 0.7930(3) 0.2751(3) 0.3049(3) 0.0603(9) Uani 1 1 d . . . . .
H53A H 0.8637 0.3079 0.3166 0.072 Uiso 1 1 calc R . . . .
H53B H 0.7927 0.2113 0.2784 0.072 Uiso 1 1 calc R . . . .
C54 C 0.7725(3) 0.2801(3) 0.3872(3) 0.0651(10) Uani 1 1 d . . . . .
H54A H 0.8283 0.2525 0.4275 0.078 Uiso 1 1 calc R . . . .
H54B H 0.7743 0.3440 0.4143 0.078 Uiso 1 1 calc R . . . .
P1 P 0.68970(19) 0.9024(2) 0.5003(2) 0.1451(11) Uani 1 1 d . U . . .
F1 F 0.8036(7) 0.9590(6) 0.5415(7) 0.192(3) Uani 1 1 d . U . . .
F2 F 0.7473(6) 0.8281(7) 0.4538(7) 0.191(3) Uani 1 1 d . U . . .
F3 F 0.7139(5) 0.8580(6) 0.5750(6) 0.166(3) Uani 1 1 d . U . . .
F4 F 0.5832(5) 0.8225(6) 0.4535(6) 0.190(3) Uani 1 1 d . U . . .
F5 F 0.6069(7) 0.9565(7) 0.5165(7) 0.207(4) Uani 1 1 d . U . . .
F6 F 0.6584(8) 0.9370(7) 0.4141(7) 0.223(4) Uani 1 1 d . U . . .
F7 F 0.6525(5) 0.5161(3) 0.8626(4) 0.138(2) Uani 1 1 d . . . . .
P2A P 0.6776(3) 0.4145(2) 0.8650(2) 0.0638(9) Uani 0.526(7) 1 d . U P C 1
F8A F 0.5814(7) 0.3845(6) 0.7733(5) 0.095(2) Uani 0.526(7) 1 d . U P C 1
F9A F 0.7528(7) 0.4486(6) 0.8202(6) 0.112(3) Uani 0.526(7) 1 d . U P C 1
F10A F 0.7155(6) 0.3175(4) 0.8551(3) 0.0817(18) Uani 0.526(7) 1 d . U P C 1
F11A F 0.7613(8) 0.4388(7) 0.9600(6) 0.096(2) Uani 0.526(7) 1 d . U P C 1
F12A F 0.6042(9) 0.3844(10) 0.9133(7) 0.116(3) Uani 0.526(7) 1 d . U P C 1
P2B P 0.6299(6) 0.4164(3) 0.8644(3) 0.0801(13) Uani 0.474(7) 1 d . U P C 2
F8B F 0.5057(8) 0.4252(5) 0.8094(4) 0.096(2) Uani 0.474(7) 1 d . U P C 2
F9B F 0.7700(10) 0.4256(10) 0.9266(7) 0.117(3) Uani 0.474(7) 1 d . U P C 2
F10B F 0.6153(8) 0.4654(8) 0.9489(5) 0.108(3) Uani 0.474(7) 1 d . U P C 2
F11B F 0.6504(15) 0.3734(10) 0.7837(7) 0.139(4) Uani 0.474(7) 1 d . U P C 2
F12B F 0.5902(11) 0.3268(8) 0.8842(7) 0.118(3) Uani 0.474(7) 1 d . U P C 2
O16 O 0.6318(6) 0.0268(4) 0.7991(3) 0.134(3) Uani 1 1 d . . . . .
C58 C 0.7684(9) 0.0765(11) 0.7596(13) 0.230(10) Uani 1 1 d . . . . .
H58A H 0.8117 0.0438 0.8019 0.345 Uiso 1 1 calc GR . . . .
H58B H 0.8011 0.1391 0.7732 0.345 Uiso 1 1 calc GR . . . .
H58C H 0.7648 0.0472 0.7024 0.345 Uiso 1 1 calc GR . . . .
C59 C 0.6625(6) 0.0755(4) 0.7618(3) 0.0876(18) Uani 1 1 d . . . . .
C60 C 0.5897(11) 0.1275(6) 0.7042(8) 0.149(4) Uani 1 1 d . . . . .
H60A H 0.5157 0.1100 0.6976 0.224 Uiso 1 1 calc GR . . . .
H60B H 0.5968 0.1146 0.6480 0.224 Uiso 1 1 calc GR . . . .
H60C H 0.6086 0.1923 0.7289 0.224 Uiso 1 1 calc GR . . . .
O15 O 0.8039(5) 0.6174(6) 0.2098(4) 0.138(3) Uani 1 1 d . . . . .
C55 C 0.6559(6) 0.6270(5) 0.0897(5) 0.102(2) Uani 1 1 d . . . . .
H55A H 0.6904 0.5851 0.0593 0.154 Uiso 1 1 calc GR . . . .
H55B H 0.6417 0.6797 0.0632 0.154 Uiso 1 1 calc GR . . . .
H55C H 0.5883 0.5965 0.0866 0.154 Uiso 1 1 calc GR . . . .
C56 C 0.7266(6) 0.6562(5) 0.1797(5) 0.099(2) Uani 1 1 d . . . . .
C57 C 0.6974(13) 0.7317(6) 0.2274(6) 0.177(7) Uani 1 1 d . . . . .
H57A H 0.6402 0.7109 0.2454 0.266 Uiso 1 1 calc GR . . . .
H57B H 0.6723 0.7760 0.1915 0.266 Uiso 1 1 calc GR . . . .
H57C H 0.7597 0.7597 0.2781 0.266 Uiso 1 1 calc GR . . . .

loop_
_atom_site_aniso_label
_atom_site_aniso_U_11
_atom_site_aniso_U_22
_atom_site_aniso_U_33
_atom_site_aniso_U_23
_atom_site_aniso_U_13
_atom_site_aniso_U_12
O1 0.0639(15) 0.0505(12) 0.0445(11) 0.0183(9) 0.0151(11) -0.0084(11)
O2 0.0508(19) 0.186(5) 0.0634(19) 0.009(2) 0.0174(15) -0.033(3)
O3 0.061(2) 0.096(3) 0.132(4) 0.000(3) 0.037(2) -0.0018(19)
O4 0.072(2) 0.089(2) 0.106(3) 0.042(2) 0.055(2) 0.0170(17)
O5 0.0665(17) 0.0584(14) 0.0836(18) 0.0378(13) 0.0477(15) 0.0218(12)
O6 0.0834(19) 0.0515(13) 0.0429(11) 0.0174(10) 0.0213(12) -0.0119(12)
O7A 0.070(4) 0.061(4) 0.059(4) 0.032(3) 0.017(3) 0.007(3)
O8A 0.053(3) 0.077(5) 0.062(4) 0.032(3) 0.016(3) 0.016(3)
O9A 0.054(4) 0.047(5) 0.055(4) 0.017(3) 0.019(3) 0.011(3)
O7B 0.088(5) 0.069(4) 0.041(3) 0.035(2) 0.001(3) -0.016(3)
O8B 0.049(3) 0.076(5) 0.079(4) 0.050(3) 0.003(2) -0.010(2)
O9B 0.038(3) 0.044(5) 0.073(5) 0.036(4) 0.018(4) 0.011(3)
O10 0.0581(15) 0.0559(14) 0.0857(18) 0.0394(13) 0.0416(14) 0.0216(12)
O11 0.0692(18) 0.0723(17) 0.0493(13) -0.0029(12) 0.0269(13) -0.0183(14)
O12 0.0789(19) 0.0598(15) 0.0575(14) 0.0067(11) 0.0366(14) 0.0000(13)
O13 0.0545(14) 0.0503(13) 0.0520(12) 0.0087(10) 0.0185(11) 0.0070(10)
O14 0.0499(13) 0.0502(12) 0.0532(13) 0.0090(10) 0.0211(11) 0.0048(10)
N1 0.0571(18) 0.0670(19) 0.0520(16) 0.0018(14) 0.0237(14) -0.0020(15)
N2 0.077(3) 0.110(4) 0.080(3) 0.047(3) 0.010(2) 0.019(3)
C1 0.068(2) 0.0467(16) 0.0374(14) 0.0049(12) 0.0138(15) -0.0144(15)
C2 0.078(3) 0.0457(16) 0.0379(15) 0.0045(12) 0.0180(16) -0.0106(16)
C3 0.085(3) 0.0529(19) 0.0455(17) 0.0030(14) 0.0295(19) -0.0162(18)
C4 0.073(3) 0.060(2) 0.0453(17) -0.0038(15) 0.0201(18) -0.0128(18)
C5 0.069(3) 0.064(2) 0.0454(17) 0.0006(15) 0.0146(17) -0.0134(18)
C6 0.070(2) 0.0529(18) 0.0425(16) 0.0075(13) 0.0156(16) -0.0075(16)
C7 0.065(2) 0.0444(16) 0.072(2) 0.0225(15) 0.0421(19) 0.0202(15)
C8 0.061(2) 0.0409(15) 0.067(2) 0.0204(14) 0.0366(17) 0.0183(14)
C9 0.062(2) 0.0369(14) 0.0620(18) 0.0119(12) 0.0372(17) 0.0119(13)
C10 0.059(2) 0.0374(14) 0.0613(19) 0.0072(13) 0.0295(17) 0.0097(13)
C11 0.066(2) 0.0472(17) 0.0600(19) 0.0138(14) 0.0297(18) 0.0149(15)
C12 0.074(2) 0.0431(16) 0.066(2) 0.0211(14) 0.0401(19) 0.0209(16)
C13 0.077(3) 0.059(2) 0.0438(16) 0.0221(14) 0.0116(17) -0.0169(18)
C14 0.095(4) 0.112(4) 0.051(2) 0.035(2) 0.008(2) -0.052(4)
C15A 0.058(5) 0.073(5) 0.072(5) 0.027(4) 0.019(4) -0.013(4)
C16A 0.050(5) 0.083(6) 0.088(7) 0.018(5) 0.019(5) -0.011(4)
C15B 0.040(4) 0.065(5) 0.094(6) 0.034(4) 0.016(4) -0.001(3)
C16B 0.056(5) 0.072(6) 0.136(8) 0.067(6) 0.043(5) 0.013(4)
C17 0.074(3) 0.072(3) 0.202(8) 0.051(4) 0.064(5) 0.008(3)
C18 0.079(3) 0.096(4) 0.142(5) 0.071(4) 0.067(4) 0.020(3)
C19 0.083(3) 0.084(3) 0.105(4) 0.051(3) 0.065(3) 0.028(3)
C20 0.075(3) 0.070(2) 0.081(3) 0.038(2) 0.048(2) 0.021(2)
C21A 0.092(7) 0.058(8) 0.080(10) 0.040(6) 0.043(7) 0.018(6)
C22A 0.093(8) 0.083(8) 0.089(8) 0.050(6) 0.048(7) 0.027(6)
C23A 0.064(5) 0.072(5) 0.050(4) 0.028(4) 0.014(4) 0.012(4)
C24A 0.065(5) 0.074(6) 0.066(4) 0.031(4) 0.020(4) 0.014(4)
C25A 0.046(4) 0.079(6) 0.062(4) 0.018(4) 0.010(3) 0.007(4)
C26A 0.056(5) 0.071(6) 0.062(5) 0.021(4) 0.009(4) 0.017(4)
C27A 0.053(6) 0.048(7) 0.056(5) 0.028(4) 0.022(4) 0.018(4)
C21B 0.096(8) 0.048(6) 0.027(4) 0.016(3) 0.004(5) -0.034(5)
C22B 0.092(6) 0.036(4) 0.032(3) 0.017(3) -0.016(4) -0.027(4)
C23B 0.085(6) 0.076(6) 0.070(6) 0.044(5) -0.005(4) -0.016(5)
C24B 0.071(5) 0.078(5) 0.083(5) 0.047(4) -0.005(4) -0.017(4)
C25B 0.042(4) 0.083(6) 0.084(6) 0.057(5) 0.001(4) -0.004(4)
C26B 0.043(4) 0.077(6) 0.087(6) 0.060(5) 0.010(4) 0.014(4)
C27B 0.054(5) 0.041(5) 0.076(7) 0.030(4) 0.029(5) 0.008(4)
C28 0.074(3) 0.055(2) 0.102(3) 0.045(2) 0.057(3) 0.0276(18)
C29 0.083(3) 0.073(3) 0.055(2) -0.0074(18) 0.026(2) -0.021(2)
C30 0.063(2) 0.0587(19) 0.0471(17) 0.0103(14) 0.0220(16) -0.0010(16)
C31 0.0511(19) 0.0567(18) 0.0495(17) 0.0122(14) 0.0188(15) 0.0014(15)
C32 0.0495(19) 0.067(2) 0.0555(19) 0.0105(16) 0.0208(16) -0.0031(16)
C33 0.055(2) 0.062(2) 0.0555(19) 0.0034(16) 0.0186(17) -0.0022(16)
C34 0.051(2) 0.068(2) 0.0567(19) 0.0067(16) 0.0207(17) -0.0041(16)
C35 0.0495(18) 0.0579(19) 0.0564(18) 0.0122(15) 0.0239(15) 0.0042(15)
C36 0.059(2) 0.0437(16) 0.066(2) 0.0131(14) 0.0264(17) 0.0079(14)
C37 0.0476(17) 0.0479(16) 0.0491(16) 0.0114(13) 0.0209(14) 0.0062(13)
C38 0.057(2) 0.063(2) 0.0506(17) 0.0193(15) 0.0230(16) 0.0146(16)
C39 0.069(3) 0.081(3) 0.062(2) 0.025(2) 0.015(2) 0.007(2)
C40 0.092(4) 0.117(5) 0.079(3) 0.052(3) 0.025(3) 0.044(4)
C41 0.125(5) 0.080(3) 0.086(3) 0.036(3) 0.044(4) 0.054(4)
C42 0.088(3) 0.058(2) 0.067(2) 0.0183(18) 0.033(2) 0.025(2)
N3 0.0577(18) 0.0645(18) 0.0429(14) 0.0193(12) 0.0112(13) -0.0122(14)
N4 0.0462(15) 0.0563(15) 0.0476(14) 0.0181(12) 0.0162(12) 0.0025(12)
C43 0.084(3) 0.079(3) 0.0440(17) 0.0247(17) 0.0141(19) -0.019(2)
C44 0.099(4) 0.076(3) 0.055(2) 0.0166(18) 0.036(2) -0.022(2)
C45 0.074(3) 0.066(2) 0.058(2) 0.0022(17) 0.035(2) -0.0172(19)
C46 0.055(2) 0.0558(18) 0.0474(16) -0.0011(14) 0.0230(15) -0.0086(15)
C47 0.0521(18) 0.0529(17) 0.0406(15) 0.0089(12) 0.0170(14) -0.0046(14)
C48 0.0477(17) 0.0551(17) 0.0390(14) 0.0113(12) 0.0150(13) -0.0018(13)
C49 0.0479(18) 0.065(2) 0.0411(15) 0.0089(14) 0.0124(14) 0.0054(15)
C50 0.074(3) 0.063(2) 0.0402(16) 0.0162(14) 0.0154(16) 0.0131(18)
C51 0.075(3) 0.067(2) 0.0532(19) 0.0244(17) 0.0285(19) 0.0088(19)
C52 0.061(2) 0.063(2) 0.0583(19) 0.0242(16) 0.0277(18) 0.0069(17)
C53 0.0421(18) 0.072(2) 0.068(2) 0.0340(19) 0.0129(16) 0.0013(16)
C54 0.052(2) 0.081(3) 0.0543(19) 0.0305(18) 0.0042(16) -0.0092(18)
P1 0.0993(13) 0.193(2) 0.225(3) 0.147(2) 0.1054(17) 0.0493(14)
F1 0.175(5) 0.175(6) 0.278(8) 0.019(5) 0.162(5) -0.017(4)
F2 0.129(5) 0.206(7) 0.240(8) 0.013(6) 0.088(5) 0.007(4)
F3 0.117(4) 0.197(6) 0.231(6) 0.117(5) 0.082(4) 0.048(4)
F4 0.108(3) 0.252(6) 0.249(6) 0.191(5) 0.049(4) -0.001(4)
F5 0.216(6) 0.250(7) 0.302(8) 0.209(6) 0.187(6) 0.136(6)
F6 0.258(7) 0.237(7) 0.314(7) 0.201(7) 0.201(6) 0.069(6)
F7 0.134(4) 0.086(2) 0.148(4) 0.033(3) -0.012(3) 0.042(3)
P2A 0.0760(19) 0.0609(13) 0.0532(13) 0.0177(9) 0.0169(13) 0.0240(13)
F8A 0.095(4) 0.103(5) 0.082(4) 0.054(3) 0.011(3) 0.006(4)
F9A 0.103(5) 0.114(5) 0.159(6) 0.091(5) 0.064(5) 0.047(4)
F10A 0.119(5) 0.064(3) 0.066(3) 0.026(2) 0.029(3) 0.025(3)
F11A 0.114(5) 0.099(4) 0.076(4) 0.034(4) 0.023(4) 0.035(4)
F12A 0.117(6) 0.168(9) 0.108(6) 0.080(6) 0.064(5) 0.063(6)
P2B 0.118(4) 0.0759(19) 0.0639(17) 0.0416(14) 0.039(2) 0.032(2)
F8B 0.131(6) 0.087(4) 0.067(3) 0.042(3) 0.019(3) 0.009(4)
F9B 0.147(6) 0.158(8) 0.081(5) 0.070(5) 0.054(5) 0.098(5)
F10B 0.132(7) 0.139(7) 0.062(3) 0.042(4) 0.032(4) 0.047(5)
F11B 0.204(11) 0.145(9) 0.085(5) 0.034(5) 0.063(6) 0.061(8)
F12B 0.162(8) 0.109(5) 0.101(6) 0.076(5) 0.041(5) 0.027(5)
O16 0.155(5) 0.139(4) 0.092(3) 0.050(3) 0.022(3) -0.066(4)
C58 0.093(6) 0.231(15) 0.40(3) 0.227(18) 0.059(11) 0.000(8)
C59 0.112(4) 0.072(3) 0.063(2) 0.025(2) 0.012(3) -0.033(3)
C60 0.178(11) 0.090(5) 0.158(8) 0.040(5) 0.025(8) 0.026(6)
O15 0.103(4) 0.220(8) 0.109(3) 0.095(5) 0.028(3) 0.053(4)
C55 0.096(4) 0.089(4) 0.120(5) 0.054(4) 0.020(4) 0.008(3)
C56 0.093(4) 0.098(4) 0.105(4) 0.064(4) 0.016(3) 0.003(3)
C57 0.271(17) 0.091(5) 0.095(5) 0.026(4) -0.028(7) 0.027(7)

loop_
_atom_type_symbol
_atom_type_description
_atom_type_scat_dispersion_real
_atom_type_scat_dispersion_imag
_atom_type_scat_source
C C 0.0181 0.0091 'International Tables Vol C Tables 4.2.6.8 and 6.1.1.4'
H H 0.0000 0.0000 'International Tables Vol C Tables 4.2.6.8 and 6.1.1.4'
F F 0.0727 0.0534 'International Tables Vol C Tables 4.2.6.8 and 6.1.1.4'
N N 0.0311 0.0180 'International Tables Vol C Tables 4.2.6.8 and 6.1.1.4'
O O 0.0492 0.0322 'International Tables Vol C Tables 4.2.6.8 and 6.1.1.4'
P P 0.2955 0.4335 'International Tables Vol C Tables 4.2.6.8 and 6.1.1.4'

loop_
_exptl_crystal_face_index_h
_exptl_crystal_face_index_k
_exptl_crystal_face_index_l
_exptl_crystal_face_perp_dist
1 5 -4 0.2021
-1 5 3 0.2432
-2 -1 5 0.0929
2 0 -5 0.1127
-1 -5 3 0.1480
-1 0 0 0.0108
1 0 0 0.0108

loop_
_geom_angle_atom_site_label_1
_geom_angle_atom_site_label_2
_geom_angle_atom_site_label_3
_geom_angle
C1 O1 C13 116.2(3)
C14 O2 C15A 94.4(6)
C14 O2 C15B 129.2(6)
C16B O3 C17 95.9(7)
C17 O3 C16A 127.6(7)
C19 O4 C18 114.7(4)
C7 O5 C20 115.5(3)
C2 O6 C21A 111.5(9)
C2 O6 C21B 120.4(7)
C22A O7A C23A 117.0(12)
C25A O8A C24A 114.7(8)
C27A O9A C26A 111.1(9)
C23B O7B C22B 115.7(9)
C25B O8B C24B 111.3(9)
C26B O9B C27B 111.3(9)
C8 O10 C28 116.4(3)
C30 O11 C29 114.1(3)
C37 O13 C36 115.3(3)
C32 N1 C33 117.0(3)
C40 N2 C39 116.6(6)
O1 C1 C2 115.7(4)
O1 C1 C6 124.9(3)
C6 C1 C2 119.3(4)
O6 C2 C1 115.4(4)
O6 C2 C3 125.3(3)
C3 C2 C1 119.3(4)
C2 C3 C4 121.0(3)
C3 C4 C5 119.6(4)
C3 C4 C29 119.2(4)
C5 C4 C29 121.2(5)
C4 C5 C6 119.9(4)
C1 C6 C5 120.7(3)
O5 C7 C8 115.9(3)
O5 C7 C12 125.2(3)
C12 C7 C8 118.8(4)
O10 C8 C7 115.8(3)
O10 C8 C9 124.1(3)
C9 C8 C7 120.1(3)
C8 C9 C10 120.7(3)
C9 C10 C36 118.2(3)
C11 C10 C9 119.4(4)
C11 C10 C36 122.3(4)
C10 C11 C12 120.7(4)
C7 C12 C11 120.3(3)
O1 C13 C14 108.3(3)
O2 C14 C13 110.6(4)
C16A C15A O2 98.6(8)
C15A C16A O3 114.7(9)
O2 C15B C16B 107.3(7)
O3 C16B C15B 100.5(7)
O3 C17 C18 108.4(5)
O4 C18 C17 109.8(5)
O4 C19 C20 108.9(4)
O5 C20 C19 109.2(4)
C22A C21A O6 102.2(15)
O7A C22A C21A 113.8(17)
O7A C23A C24A 109.7(10)
O8A C24A C23A 107.5(9)
O8A C25A C26A 113.2(10)
O9A C26A C25A 110.9(10)
O9A C27A C28 116.1(9)
O6 C21B C22B 111.9(12)
C21B C22B O7B 108.0(10)
C24B C23B O7B 111.7(10)
O8B C24B C23B 108.6(10)
O8B C25B C26B 109.1(9)
O9B C26B C25B 110.2(9)
C28 C27B O9B 103.6(8)
O10 C28 C27A 107.6(6)
C27B C28 O10 108.6(6)
O11 C29 C4 107.9(4)
O11 C30 C31 111.5(3)
O12 C30 O11 125.0(4)
O12 C30 C31 123.5(4)
C32 C31 C30 122.3(4)
C35 C31 C30 118.9(3)
C35 C31 C32 118.7(4)
N1 C32 C31 123.3(4)
N1 C33 C34 124.1(4)
C35 C34 C33 118.6(4)
C34 C35 C31 118.4(3)
O13 C36 C10 111.7(3)
O13 C37 C38 111.8(3)
O14 C37 O13 124.7(3)
O14 C37 C38 123.5(3)
C39 C38 C37 122.6(4)
C42 C38 C37 119.4(4)
C42 C38 C39 118.0(4)
N2 C39 C38 124.2(5)
N2 C40 C41 124.1(5)
C40 C41 C42 119.4(6)
C38 C42 C41 117.7(5)
C43 N3 C47 121.3(4)
C43 N3 C54 119.9(3)
C47 N3 C54 118.7(3)
C48 N4 C53 119.6(3)
C52 N4 C48 121.4(3)
C52 N4 C53 118.9(3)
N3 C43 C44 120.1(4)
C45 C44 C43 119.3(4)
C44 C45 C46 120.1(4)
C47 C46 C45 119.1(4)
N3 C47 C46 119.9(3)
N3 C47 C48 119.1(3)
C46 C47 C48 121.0(3)
N4 C48 C47 117.9(3)
N4 C48 C49 118.8(3)
C49 C48 C47 123.3(3)
C48 C49 C50 120.1(4)
C51 C50 C49 119.8(4)
C50 C51 C52 119.0(3)
N4 C52 C51 120.8(4)
N4 C53 C54 108.3(3)
N3 C54 C53 108.1(3)
F1 P1 F2 85.5(4)
F1 P1 F4 167.4(5)
F2 P1 F4 82.8(5)
F3 P1 F1 90.5(5)
F3 P1 F2 91.3(5)
F3 P1 F4 85.2(4)
F3 P1 F6 172.8(6)
F5 P1 F1 111.0(6)
F5 P1 F2 161.0(6)
F5 P1 F3 97.7(4)
F5 P1 F4 81.4(6)
F5 P1 F6 85.3(4)
F6 P1 F1 94.6(5)
F6 P1 F2 84.0(5)
F6 P1 F4 88.7(5)
F7 P2A F8A 87.7(4)
F9A P2A F7 77.1(4)
F9A P2A F8A 90.2(5)
F9A P2A F12A 177.3(7)
F10A P2A F7 168.1(5)
F10A P2A F8A 90.4(4)
F10A P2A F9A 91.2(4)
F10A P2A F11A 89.2(4)
F10A P2A F12A 90.6(5)
F11A P2A F7 94.1(4)
F11A P2A F8A 172.4(6)
F11A P2A F9A 97.4(6)
F11A P2A F12A 80.8(6)
F12A P2A F7 101.1(6)
F12A P2A F8A 91.7(6)
F7 P2B F8B 86.3(4)
F7 P2B F9B 84.8(6)
F7 P2B F10B 78.5(5)
F7 P2B F12B 163.2(7)
F8B P2B F9B 171.0(6)
F10B P2B F8B 90.1(6)
F10B P2B F9B 86.9(5)
F11B P2B F7 98.6(7)
F11B P2B F8B 92.2(8)
F11B P2B F9B 90.4(9)
F11B P2B F10B 176.2(10)
F11B P2B F12B 97.4(8)
F12B P2B F8B 88.1(6)
F12B P2B F9B 100.2(7)
F12B P2B F10B 85.7(7)
O16 C59 C58 121.6(8)
O16 C59 C60 122.6(9)
C58 C59 C60 115.2(8)
O15 C56 C55 120.7(9)
O15 C56 C57 123.8(8)
C57 C56 C55 115.5(7)

loop_
_geom_bond_atom_site_label_1
_geom_bond_atom_site_label_2
_geom_bond_distance
O1 C1 1.369(5)
O1 C13 1.436(4)
O2 C14 1.403(10)
O2 C15A 1.533(9)
O2 C15B 1.488(10)
O3 C16A 1.549(13)
O3 C16B 1.351(14)
O3 C17 1.396(10)
O4 C18 1.429(7)
O4 C19 1.398(8)
O5 C7 1.371(5)
O5 C20 1.447(4)
O6 C2 1.372(5)
O6 C21A 1.41(2)
O6 C21B 1.465(14)
O7A C22A 1.396(18)
O7A C23A 1.434(13)
O8A C24A 1.434(11)
O8A C25A 1.405(13)
O9A C26A 1.448(14)
O9A C27A 1.433(15)
O7B C22B 1.52(2)
O7B C23B 1.460(17)
O8B C24B 1.423(15)
O8B C25B 1.359(17)
O9B C26B 1.431(10)
O9B C27B 1.445(14)
O10 C8 1.363(5)
O10 C28 1.450(4)
O11 C29 1.460(5)
O11 C30 1.334(5)
O12 C30 1.209(5)
O13 C36 1.458(5)
O13 C37 1.334(4)
O14 C37 1.205(4)
N1 C32 1.319(5)
N1 C33 1.333(6)
N2 C39 1.332(7)
N2 C40 1.313(10)
C1 C2 1.413(5)
C1 C6 1.388(6)
C2 C3 1.387(6)
C3 C4 1.391(7)
C4 C5 1.391(6)
C4 C29 1.497(7)
C5 C6 1.393(6)
C7 C8 1.417(5)
C7 C12 1.385(6)
C8 C9 1.382(5)
C9 C10 1.389(5)
C10 C11 1.383(5)
C10 C36 1.516(5)
C11 C12 1.397(6)
C13 C14 1.493(7)
C15A C16A 1.456(18)
C15B C16B 1.534(16)
C17 C18 1.466(12)
C19 C20 1.499(8)
C21A C22A 1.41(2)
C23A C24A 1.458(17)
C25A C26A 1.482(17)
C27A C28 1.639(13)
C21B C22B 1.485(19)
C23B C24B 1.44(2)
C25B C26B 1.48(2)
C27B C28 1.372(14)
C30 C31 1.488(5)
C31 C32 1.400(6)
C31 C35 1.379(5)
C33 C34 1.380(6)
C34 C35 1.376(6)
C37 C38 1.491(5)
C38 C39 1.381(7)
C38 C42 1.369(6)
C40 C41 1.350(11)
C41 C42 1.397(7)
N3 C43 1.353(5)
N3 C47 1.357(5)
N3 C54 1.481(5)
N4 C48 1.371(5)
N4 C52 1.334(5)
N4 C53 1.479(5)
C43 C44 1.390(7)
C44 C45 1.372(8)
C45 C46 1.391(6)
C46 C47 1.386(5)
C47 C48 1.478(4)
C48 C49 1.372(5)
C49 C50 1.385(6)
C50 C51 1.370(7)
C51 C52 1.382(6)
C53 C54 1.509(6)
P1 F1 1.578(8)
P1 F2 1.635(9)
P1 F3 1.488(7)
P1 F4 1.690(8)
P1 F5 1.483(7)
P1 F6 1.571(7)
F7 P2A 1.593(5)
F7 P2B 1.534(7)
P2A F8A 1.615(8)
P2A F9A 1.582(9)
P2A F10A 1.573(6)
P2A F11A 1.582(9)
P2A F12A 1.585(10)
P2B F8B 1.628(11)
P2B F9B 1.795(14)
P2B F10B 1.579(10)
P2B F11B 1.532(12)
P2B F12B 1.570(10)
O16 C59 1.200(7)
C58 C59 1.435(14)
C59 C60 1.487(12)
O15 C56 1.215(9)
C55 C56 1.468(11)
C56 C57 1.432(15)

loop_
_geom_hbond_atom_site_label_D
_geom_hbond_atom_site_label_H
_geom_hbond_atom_site_label_A
_geom_hbond_distance_DH
_geom_hbond_distance_HA
_geom_hbond_distance_DA
_geom_hbond_angle_DHA
_geom_hbond_site_symmetry_A
C43 H43 O7A 0.95 2.41 3.088(9) 128.5 .
C52 H52 O4 0.95 2.23 2.954(5) 132.3 .
C54 H54A O8A 0.99 2.09 3.074(8) 170.4 .
C55 H55A F10B 0.98 2.27 2.986(13) 129.3 1_554

loop_
_geom_torsion_atom_site_label_1
_geom_torsion_atom_site_label_2
_geom_torsion_atom_site_label_3
_geom_torsion_atom_site_label_4
_geom_torsion
O1 C1 C2 O6 -1.4(5)
O1 C1 C2 C3 177.9(3)
O1 C1 C6 C5 -178.2(4)
O1 C13 C14 O2 64.5(5)
O2 C15A C16A O3 74.8(9)
O2 C15B C16B O3 -87.9(8)
O3 C17 C18 O4 61.7(7)
O4 C19 C20 O5 -73.2(4)
O5 C7 C8 O10 -3.6(5)
O5 C7 C8 C9 176.8(3)
O5 C7 C12 C11 -177.0(3)
O6 C2 C3 C4 -179.9(4)
O6 C21A C22A O7A -71.5(19)
O6 C21B C22B O7B -58.5(13)
O7A C23A C24A O8A 65.0(12)
O8A C25A C26A O9A 63.6(13)
O9A C27A C28 O10 63.8(9)
O7B C23B C24B O8B -63.6(12)
O8B C25B C26B O9B 71.7(9)
O9B C27B C28 O10 71.5(8)
O10 C8 C9 C10 -179.5(3)
O11 C30 C31 C32 -5.6(6)
O11 C30 C31 C35 177.1(4)
O12 C30 C31 C32 174.2(4)
O12 C30 C31 C35 -3.0(6)
O13 C37 C38 C39 19.6(5)
O13 C37 C38 C42 -162.2(4)
O14 C37 C38 C39 -161.3(4)
O14 C37 C38 C42 16.8(6)
N1 C33 C34 C35 1.3(7)
N2 C40 C41 C42 -0.6(10)
C1 O1 C13 C14 178.6(4)
C1 C2 C3 C4 0.9(6)
C2 O6 C21A C22A 176.9(11)
C2 O6 C21B C22B 177.4(8)
C2 C1 C6 C5 2.1(6)
C2 C3 C4 C5 0.9(6)
C2 C3 C4 C29 -176.5(4)
C3 C4 C5 C6 -1.2(6)
C3 C4 C29 O11 -112.3(4)
C4 C5 C6 C1 -0.3(6)
C5 C4 C29 O11 70.4(6)
C6 C1 C2 O6 178.4(3)
C6 C1 C2 C3 -2.3(5)
C7 O5 C20 C19 174.5(4)
C7 C8 C9 C10 0.2(5)
C8 O10 C28 C27A -175.6(6)
C8 O10 C28 C27B 163.9(7)
C8 C7 C12 C11 0.5(5)
C8 C9 C10 C11 1.1(5)
C8 C9 C10 C36 178.5(3)
C9 C10 C11 C12 -1.6(5)
C9 C10 C36 O13 159.3(3)
C10 C11 C12 C7 0.8(5)
C11 C10 C36 O13 -23.5(5)
C12 C7 C8 O10 178.7(3)
C12 C7 C8 C9 -1.0(5)
C13 O1 C1 C2 -175.9(3)
C13 O1 C1 C6 4.3(5)
C14 O2 C15A C16A 178.7(7)
C14 O2 C15B C16B -89.9(10)
C15A O2 C14 C13 164.0(4)
C16A O3 C17 C18 159.0(8)
C15B O2 C14 C13 -173.0(6)
C16B O3 C17 C18 178.3(6)
C17 O3 C16A C15A 77.2(10)
C17 O3 C16B C15B 175.0(6)
C18 O4 C19 C20 -173.2(4)
C19 O4 C18 C17 178.3(5)
C20 O5 C7 C8 172.1(3)
C20 O5 C7 C12 -10.4(5)
C21A O6 C2 C1 169.8(9)
C21A O6 C2 C3 -9.5(10)
C22A O7A C23A C24A -176.7(13)
C23A O7A C22A C21A 178.8(14)
C24A O8A C25A C26A 76.5(11)
C25A O8A C24A C23A 165.4(10)
C26A O9A C27A C28 174.8(10)
C27A O9A C26A C25A 175.1(9)
C21B O6 C2 C1 -176.9(9)
C21B O6 C2 C3 3.9(10)
C22B O7B C23B C24B -171.0(9)
C23B O7B C22B C21B -164.9(10)
C24B O8B C25B C26B 174.2(7)
C25B O8B C24B C23B -177.9(8)
C26B O9B C27B C28 169.6(9)
C27B O9B C26B C25B -177.3(8)
C28 O10 C8 C7 -176.5(3)
C28 O10 C8 C9 3.1(5)
C29 O11 C30 O12 3.1(6)
C29 O11 C30 C31 -177.0(4)
C29 C4 C5 C6 176.1(4)
C30 O11 C29 C4 176.1(4)
C30 C31 C32 N1 -177.2(4)
C30 C31 C35 C34 178.5(4)
C32 N1 C33 C34 -0.1(7)
C32 C31 C35 C34 1.2(6)
C33 N1 C32 C31 -0.6(7)
C33 C34 C35 C31 -1.8(6)
C35 C31 C32 N1 0.0(6)
C36 O13 C37 O14 2.6(5)
C36 O13 C37 C38 -178.3(3)
C36 C10 C11 C12 -178.9(3)
C37 O13 C36 C10 -74.2(4)
C37 C38 C39 N2 176.7(4)
C37 C38 C42 C41 -178.8(4)
C39 N2 C40 C41 -1.4(10)
C39 C38 C42 C41 -0.6(7)
C40 N2 C39 C38 2.5(8)
C40 C41 C42 C38 1.6(8)
C42 C38 C39 N2 -1.5(7)
N3 C43 C44 C45 -0.2(8)
N3 C47 C48 N4 17.5(5)
N3 C47 C48 C49 -163.8(4)
N4 C48 C49 C50 3.0(6)
N4 C53 C54 N3 59.4(5)
C43 N3 C47 C46 2.7(6)
C43 N3 C47 C48 -177.3(4)
C43 N3 C54 C53 138.6(4)
C43 C44 C45 C46 2.8(7)
C44 C45 C46 C47 -2.7(6)
C45 C46 C47 N3 0.0(6)
C45 C46 C47 C48 180.0(3)
C46 C47 C48 N4 -162.5(3)
C46 C47 C48 C49 16.2(5)
C47 N3 C43 C44 -2.6(7)
C47 N3 C54 C53 -44.3(5)
C47 C48 C49 C50 -175.7(3)
C48 N4 C52 C51 -0.6(6)
C48 N4 C53 C54 -40.5(5)
C48 C49 C50 C51 -2.7(6)
C49 C50 C51 C52 0.7(6)
C50 C51 C52 N4 1.0(7)
C52 N4 C48 C47 177.4(3)
C52 N4 C48 C49 -1.4(5)
C52 N4 C53 C54 143.9(4)
C53 N4 C48 C47 1.9(5)
C53 N4 C48 C49 -176.8(4)
C53 N4 C52 C51 174.8(4)
C54 N3 C43 C44 174.4(5)
C54 N3 C47 C46 -174.4(4)
C54 N3 C47 C48 5.6(6)

loop_
_exptl_oxdiff_crystal_face_indexfrac_h
_exptl_oxdiff_crystal_face_indexfrac_k
_exptl_oxdiff_crystal_face_indexfrac_l
_exptl_oxdiff_crystal_face_x
_exptl_oxdiff_crystal_face_y
_exptl_oxdiff_crystal_face_z
0.9960 5.0011 -3.9994 -0.1928 0.4305 -0.3375
-1.0004 5.0007 2.9966 -0.1702 0.5274 0.2977
-1.9972 -1.0008 4.9978 -0.0145 -0.0593 0.4553
1.9976 0.0007 -4.9974 0.0473 -0.0393 -0.4601
-0.9966 -5.0012 3.0001 0.1579 -0.4593 0.2500
-1.0004 -0.0002 0.0003 -0.1111 -0.0522 0.0112
1.0004 0.0002 -0.0003 0.1111 0.0522 -0.0112
